data_7251543
loop_
_publ_author_name
'Barton, Benita'
'Vorgers, Jarryd A.'
'Hosten, Eric C.'

_publ_section_title
;
 Extremely efficient host selectivity behaviour of stable
 di-(9-(p-chlorophenyl)xanthen-9-yl) peroxide towards ortho-xylene when
 crystallized from mixtures of the C8H10 aromatic fraction of crude oil
;
_journal_issue 10
_journal_name_full CrystEngComm
_journal_page_first 1658
_journal_page_last 1668
_journal_paper_doi 10.1039/D6CE00042H
_journal_volume 28
_journal_year 2026
_chemical_formula_moiety 'C38 H24 Cl2 O4, 2(C8 H10)'
_chemical_formula_sum 'C54 H44 Cl2 O4'
_chemical_formula_weight 827.79
_chemical_name_systematic
;
(9,9'-peroxybis(9-(4-chlorophenyl)-9H-xanthene)):2(p xylene) 
;
_chemical_temperature_decomposition 488.15
_space_group_crystal_system triclinic
_space_group_IT_number 2
_space_group_name_Hall '-P 1'
_space_group_name_H-M_alt 'P -1'
_atom_sites_solution_hydrogens geom
_atom_sites_solution_primary dual
_atom_sites_solution_secondary difmap
_audit_creation_method SHELXL-2019/3
_audit_update_record
;
2025-09-30 deposited with the CCDC.	2026-02-06 downloaded from the CCDC.
;
_cell_angle_alpha 111.1580(10)
_cell_angle_beta 95.1380(10)
_cell_angle_gamma 102.6710(10)
_cell_formula_units_Z 1
_cell_length_a 10.3526(4)
_cell_length_b 10.6770(4)
_cell_length_c 10.8850(4)
_cell_measurement_reflns_used 9881
_cell_measurement_temperature 200(2)
_cell_measurement_theta_max 28.38
_cell_measurement_theta_min 2.61
_cell_volume 1075.75(7)
_computing_cell_refinement 'SAINT V8.40B (Bruker AXS LLC, 2019)'
_computing_data_collection 'Bruker Instrument Service V6.2.16'
_computing_data_reduction 'SAINT V8.40B (Bruker AXS LLC, 2019)'
_computing_molecular_graphics 'Ortep-3 for Windows V2023.1 (Farrugia, 2012)'
_computing_publication_material 'PLATON (Spek, 2009) and MERCURY (Macrae, 2008)'
_computing_structure_refinement 'SHELXL-2019/3 (Sheldrick, 2015b) and ShelXle (H\"ubschle, 2011)'
_computing_structure_solution 'SHELXT-2019/3 (Sheldrick, 2015a)'
_diffrn_ambient_temperature 200(2)
_diffrn_detector 'Bruker PHOTON II 7 CCD detector'
_diffrn_detector_area_resol_mean 7.3910
_diffrn_measured_fraction_theta_full 0.999
_diffrn_measured_fraction_theta_max 0.999
_diffrn_measurement_device 'four-circle KAPPA diffractometer'
_diffrn_measurement_device_type 'Bruker D8 QUEST'
_diffrn_measurement_method '\f and \w scans'
_diffrn_radiation_monochromator graphite
_diffrn_radiation_type MoK\a
_diffrn_radiation_wavelength 0.71073
_diffrn_reflns_av_R_equivalents 0.0487
_diffrn_reflns_av_unetI/netI 0.0241
_diffrn_reflns_Laue_measured_fraction_full 0.999
_diffrn_reflns_Laue_measured_fraction_max 0.999
_diffrn_reflns_limit_h_max 13
_diffrn_reflns_limit_h_min -13
_diffrn_reflns_limit_k_max 14
_diffrn_reflns_limit_k_min -14
_diffrn_reflns_limit_l_max 14
_diffrn_reflns_limit_l_min -14
_diffrn_reflns_number 71327
_diffrn_reflns_point_group_measured_fraction_full 0.999
_diffrn_reflns_point_group_measured_fraction_max 0.999
_diffrn_reflns_theta_full 25.242
_diffrn_reflns_theta_max 28.264
_diffrn_reflns_theta_min 2.125
_diffrn_source 'sealed x-ray tube'
_diffrn_source_current 1.4
_diffrn_source_power 70
_diffrn_source_voltage 50
_exptl_absorpt_coefficient_mu 0.198
_exptl_absorpt_correction_T_max 0.7457
_exptl_absorpt_correction_T_min 0.7007
_exptl_absorpt_correction_type multi-scan
_exptl_absorpt_process_details 'SADABS V2016/2 (Krause, 2015)'
_exptl_crystal_colour colourless
_exptl_crystal_density_diffrn 1.278
_exptl_crystal_density_method 'not measured'
_exptl_crystal_description block
_exptl_crystal_F_000 434
_exptl_crystal_size_max 0.586
_exptl_crystal_size_mid 0.323
_exptl_crystal_size_min 0.176
_refine_diff_density_max 0.337
_refine_diff_density_min -0.362
_refine_diff_density_rms 0.044
_refine_ls_extinction_coef 0.0085(16)
_refine_ls_extinction_expression Fc^*^=kFc[1+0.001xFc^2^\l^3^/sin(2\q)]^-1/4^
_refine_ls_extinction_method 'SHELXL-2019/2 (Sheldrick 2019)'
_refine_ls_goodness_of_fit_ref 1.053
_refine_ls_hydrogen_treatment constr
_refine_ls_matrix_type full
_refine_ls_number_parameters 274
_refine_ls_number_reflns 5332
_refine_ls_number_restraints 0
_refine_ls_restrained_S_all 1.053
_refine_ls_R_factor_all 0.0607
_refine_ls_R_factor_gt 0.0433
_refine_ls_shift/su_max 0.001
_refine_ls_shift/su_mean 0.000
_refine_ls_structure_factor_coef Fsqd
_refine_ls_weighting_details 'w=1/[\s^2^(Fo^2^)+(0.0341P)^2^+0.6527P] where P=(Fo^2^+2Fc^2^)/3'
_refine_ls_weighting_scheme calc
_refine_ls_wR_factor_gt 0.0964
_refine_ls_wR_factor_ref 0.1112
_reflns_Friedel_coverage 0.000
_reflns_number_gt 4293
_reflns_number_total 5332
_reflns_threshold_expression 'I > 2\s(I)'
_cod_data_source_file d6ce00042h2.cif
_cod_data_source_block cq127
_cod_depositor_comments 'Adding full bibliography for 7251541--7251543.cif.'
_cod_database_code 7251543
_shelx_shelxl_version_number 2019/3
_shelx_space_group_comment
;
The symmetry employed for this shelxl refinement is uniquely defined
by the following loop, which should always be used as a source of
symmetry information in preference to the above space-group names.
They are only intended as comments.
;
_shelx_estimated_absorpt_t_min 0.893
_shelx_estimated_absorpt_t_max 0.966
_exptl_absorpt_special_details 'Additional spherical absorption correction applied with mu*r =  0.20'

loop_
_space_group_symop_operation_xyz
'x, y, z'
'-x, -y, -z'

loop_
_atom_site_label
_atom_site_type_symbol
_atom_site_fract_x
_atom_site_fract_y
_atom_site_fract_z
_atom_site_U_iso_or_equiv
_atom_site_adp_type
_atom_site_occupancy
_atom_site_site_symmetry_order
_atom_site_calc_flag
_atom_site_refinement_flags_posn
_atom_site_refinement_flags_adp
_atom_site_refinement_flags_occupancy
_atom_site_disorder_assembly
_atom_site_disorder_group
Cl1 Cl 0.23632(5) 0.91906(5) 0.95986(5) 0.05281(15) Uani 1 1 d . . . . .
O1 O 0.52206(9) 0.46866(10) 0.54689(9) 0.0242(2) Uani 1 1 d . . . . .
O2 O 0.37727(12) 0.12848(11) 0.49502(11) 0.0361(3) Uani 1 1 d . . . . .
C1 C 0.40345(13) 0.42496(14) 0.59901(13) 0.0219(3) Uani 1 1 d . . . . .
C11 C 0.29418(13) 0.31989(14) 0.48272(13) 0.0240(3) Uani 1 1 d . . . . .
C12 C 0.29305(14) 0.18025(15) 0.43295(14) 0.0269(3) Uani 1 1 d . . . . .
C13 C 0.20580(16) 0.08213(16) 0.31692(15) 0.0334(3) Uani 1 1 d . . . . .
H13 H 0.207532 -0.012763 0.284806 0.040 Uiso 1 1 calc R U . . .
C14 C 0.11708(17) 0.12435(18) 0.24937(16) 0.0382(4) Uani 1 1 d . . . . .
H14 H 0.057579 0.058623 0.169443 0.046 Uiso 1 1 calc R U . . .
C15 C 0.11431(16) 0.26278(18) 0.29775(16) 0.0381(4) Uani 1 1 d . . . . .
H15 H 0.051842 0.291447 0.251706 0.046 Uiso 1 1 calc R U . . .
C16 C 0.20225(15) 0.35924(16) 0.41288(15) 0.0309(3) Uani 1 1 d . . . . .
H16 H 0.199875 0.453941 0.444811 0.037 Uiso 1 1 calc R U . . .
C21 C 0.45720(14) 0.35297(14) 0.68169(13) 0.0243(3) Uani 1 1 d . . . . .
C22 C 0.44375(15) 0.21078(15) 0.62389(14) 0.0289(3) Uani 1 1 d . . . . .
C23 C 0.49673(18) 0.14165(18) 0.69367(17) 0.0390(4) Uani 1 1 d . . . . .
H23 H 0.486366 0.044138 0.652111 0.047 Uiso 1 1 calc R U . . .
C24 C 0.56454(19) 0.2164(2) 0.82403(18) 0.0433(4) Uani 1 1 d . . . . .
H24 H 0.601041 0.170100 0.872683 0.052 Uiso 1 1 calc R U . . .
C25 C 0.57974(18) 0.35879(19) 0.88449(16) 0.0404(4) Uani 1 1 d . . . . .
H25 H 0.626317 0.409959 0.974388 0.049 Uiso 1 1 calc R U . . .
C26 C 0.52679(16) 0.42593(16) 0.81333(15) 0.0322(3) Uani 1 1 d . . . . .
H26 H 0.538065 0.523600 0.854932 0.039 Uiso 1 1 calc R U . . .
C31 C 0.36100(14) 0.55159(14) 0.68661(13) 0.0235(3) Uani 1 1 d . . . . .
C32 C 0.23794(14) 0.53210(15) 0.72891(14) 0.0273(3) Uani 1 1 d . . . . .
H32 H 0.179238 0.440736 0.699202 0.033 Uiso 1 1 calc R U . . .
C33 C 0.20005(16) 0.64479(16) 0.81410(15) 0.0322(3) Uani 1 1 d . . . . .
H33 H 0.116459 0.630983 0.843678 0.039 Uiso 1 1 calc R U . . .
C34 C 0.28554(17) 0.77707(16) 0.85516(15) 0.0329(3) Uani 1 1 d . . . . .
C35 C 0.40878(17) 0.79943(16) 0.81685(15) 0.0351(3) Uani 1 1 d . . . . .
H35 H 0.467120 0.891052 0.847338 0.042 Uiso 1 1 calc R U . . .
C36 C 0.44669(15) 0.68558(15) 0.73264(14) 0.0298(3) Uani 1 1 d . . . . .
H36 H 0.532020 0.699716 0.706406 0.036 Uiso 1 1 calc R U . . .
C41 C 1.0743(3) 0.2534(2) 0.8274(2) 0.0607(6) Uani 1 1 d . . . . .
C42 C 0.9724(3) 0.3211(2) 0.8452(2) 0.0747(8) Uani 1 1 d . . . . .
H42 H 0.961705 0.372204 0.933630 0.090 Uiso 1 1 calc R U . . .
C43 C 0.8873(3) 0.3159(2) 0.7385(3) 0.0660(7) Uani 1 1 d . . . . .
H43 H 0.819625 0.364272 0.754655 0.079 Uiso 1 1 calc R U . . .
C44 C 0.89763(19) 0.24236(19) 0.6087(2) 0.0481(4) Uani 1 1 d . . . . .
C45 C 0.99839(18) 0.17516(16) 0.59061(17) 0.0387(4) Uani 1 1 d . . . . .
H45 H 1.008332 0.124031 0.501929 0.046 Uiso 1 1 calc R U . . .
C46 C 1.08488(19) 0.17977(18) 0.69664(19) 0.0440(4) Uani 1 1 d . . . . .
H46 H 1.152720 0.131773 0.679889 0.053 Uiso 1 1 calc R U . . .
C47 C 1.1697(4) 0.2593(3) 0.9436(3) 0.1162(14) Uani 1 1 d . . . . .
H47A H 1.133336 0.180027 0.967428 0.174 Uiso 1 1 calc R U . . .
H47B H 1.180085 0.346598 1.020722 0.174 Uiso 1 1 calc R U . . .
H47C H 1.257569 0.254957 0.918285 0.174 Uiso 1 1 calc R U . . .
C48 C 0.8025(3) 0.2329(3) 0.4905(3) 0.0848(9) Uani 1 1 d . . . . .
H48A H 0.848846 0.293008 0.448883 0.127 Uiso 1 1 calc R U . . .
H48B H 0.724103 0.263328 0.520776 0.127 Uiso 1 1 calc R U . . .
H48C H 0.772870 0.136141 0.424833 0.127 Uiso 1 1 calc R U . . .

loop_
_atom_site_aniso_label
_atom_site_aniso_U_11
_atom_site_aniso_U_22
_atom_site_aniso_U_33
_atom_site_aniso_U_23
_atom_site_aniso_U_13
_atom_site_aniso_U_12
Cl1 0.0673(3) 0.0446(3) 0.0436(2) 0.00227(19) 0.0088(2) 0.0358(2)
O1 0.0234(5) 0.0289(5) 0.0263(5) 0.0159(4) 0.0071(4) 0.0090(4)
O2 0.0466(6) 0.0256(5) 0.0331(6) 0.0058(4) 0.0005(5) 0.0164(5)
C1 0.0221(6) 0.0224(6) 0.0228(6) 0.0097(5) 0.0068(5) 0.0064(5)
C11 0.0234(6) 0.0249(6) 0.0235(6) 0.0095(5) 0.0069(5) 0.0053(5)
C12 0.0283(7) 0.0268(7) 0.0256(7) 0.0098(5) 0.0078(5) 0.0073(5)
C13 0.0384(8) 0.0252(7) 0.0299(7) 0.0054(6) 0.0076(6) 0.0039(6)
C14 0.0348(8) 0.0381(9) 0.0293(8) 0.0060(7) 0.0002(6) 0.0006(7)
C15 0.0333(8) 0.0439(9) 0.0343(8) 0.0146(7) -0.0020(6) 0.0095(7)
C16 0.0300(7) 0.0297(7) 0.0332(8) 0.0129(6) 0.0041(6) 0.0085(6)
C21 0.0247(6) 0.0270(7) 0.0250(6) 0.0122(5) 0.0080(5) 0.0093(5)
C22 0.0315(7) 0.0295(7) 0.0279(7) 0.0112(6) 0.0076(6) 0.0116(6)
C23 0.0480(10) 0.0339(8) 0.0441(9) 0.0196(7) 0.0100(7) 0.0207(7)
C24 0.0518(10) 0.0510(10) 0.0412(9) 0.0276(8) 0.0087(8) 0.0255(8)
C25 0.0472(10) 0.0508(10) 0.0270(8) 0.0154(7) 0.0038(7) 0.0213(8)
C26 0.0357(8) 0.0326(8) 0.0286(7) 0.0099(6) 0.0049(6) 0.0137(6)
C31 0.0277(7) 0.0234(6) 0.0214(6) 0.0095(5) 0.0056(5) 0.0090(5)
C32 0.0287(7) 0.0268(7) 0.0298(7) 0.0131(6) 0.0079(6) 0.0096(6)
C33 0.0333(8) 0.0380(8) 0.0316(7) 0.0151(6) 0.0104(6) 0.0179(6)
C34 0.0454(9) 0.0313(7) 0.0252(7) 0.0078(6) 0.0060(6) 0.0226(7)
C35 0.0454(9) 0.0225(7) 0.0315(8) 0.0059(6) 0.0035(7) 0.0070(6)
C36 0.0309(7) 0.0259(7) 0.0290(7) 0.0078(6) 0.0069(6) 0.0052(6)
C41 0.0862(16) 0.0365(10) 0.0440(11) 0.0185(8) 0.0028(10) -0.0146(10)
C42 0.125(2) 0.0350(10) 0.0539(13) 0.0078(9) 0.0525(15) 0.0036(12)
C43 0.0759(15) 0.0435(11) 0.0932(18) 0.0295(12) 0.0557(14) 0.0243(11)
C44 0.0455(10) 0.0351(9) 0.0692(13) 0.0268(9) 0.0188(9) 0.0075(8)
C45 0.0465(9) 0.0273(7) 0.0408(9) 0.0123(7) 0.0172(7) 0.0055(7)
C46 0.0432(9) 0.0320(8) 0.0570(11) 0.0212(8) 0.0121(8) 0.0033(7)
C47 0.162(3) 0.0749(19) 0.0742(19) 0.0413(16) -0.042(2) -0.037(2)
C48 0.0657(15) 0.0728(17) 0.124(2) 0.0584(17) -0.0074(15) 0.0111(13)

loop_
_atom_type_symbol
_atom_type_description
_atom_type_scat_dispersion_real
_atom_type_scat_dispersion_imag
_atom_type_scat_source
C C 0.0033 0.0016 'International Tables Vol C Tables 4.2.6.8 and 6.1.1.4'
H H 0.0000 0.0000 'International Tables Vol C Tables 4.2.6.8 and 6.1.1.4'
O O 0.0106 0.0060 'International Tables Vol C Tables 4.2.6.8 and 6.1.1.4'
Cl Cl 0.1484 0.1585 'International Tables Vol C Tables 4.2.6.8 and 6.1.1.4'

loop_
_exptl_crystal_face_index_h
_exptl_crystal_face_index_k
_exptl_crystal_face_index_l
_exptl_crystal_face_perp_dist
-4.00 1.00 0.00 0.1710
-4.00 0.00 1.00 0.1540
-4.00 -1.00 1.00 0.1890
-1.00 0.00 0.00 0.1370
-1.00 4.00 -2.00 0.2920
-1.00 -4.00 1.00 0.2680
-1.00 3.00 0.00 0.2490
-1.00 1.00 0.00 0.2080
0.00 0.00 -1.00 0.0880
0.00 0.00 1.00 0.0720
0.00 1.00 0.00 0.2650
0.00 -1.00 0.00 0.2360
0.00 -3.00 -2.00 0.1860
1.00 0.00 0.00 0.1630
1.00 -1.00 0.00 0.2030
3.00 -4.00 -1.00 0.2050
4.00 0.00 -1.00 0.1600
4.00 2.00 -1.00 0.2030
4.00 -1.00 0.00 0.1700

loop_
_geom_angle_atom_site_label_1
_geom_angle_atom_site_label_2
_geom_angle_atom_site_label_3
_geom_angle
_geom_angle_site_symmetry_1
_geom_angle_site_symmetry_3
_geom_angle_publ_flag
C1 O1 O1 105.87(10) . 2_666 ?
C22 O2 C12 118.13(11) . . ?
O1 C1 C11 108.82(10) . . ?
O1 C1 C21 100.85(10) . . ?
C11 C1 C21 110.12(11) . . ?
O1 C1 C31 110.56(10) . . ?
C11 C1 C31 114.15(11) . . ?
C21 C1 C31 111.52(11) . . ?
C12 C11 C16 117.37(13) . . ?
C12 C11 C1 119.67(12) . . ?
C16 C11 C1 122.58(12) . . ?
O2 C12 C11 122.62(13) . . ?
O2 C12 C13 115.15(13) . . ?
C11 C12 C13 122.23(14) . . ?
C14 C13 C12 119.08(14) . . ?
C14 C13 H13 120.5 . . ?
C12 C13 H13 120.5 . . ?
C13 C14 C15 120.06(14) . . ?
C13 C14 H14 120.0 . . ?
C15 C14 H14 120.0 . . ?
C16 C15 C14 120.15(15) . . ?
C16 C15 H15 119.9 . . ?
C14 C15 H15 119.9 . . ?
C15 C16 C11 121.10(14) . . ?
C15 C16 H16 119.5 . . ?
C11 C16 H16 119.5 . . ?
C22 C21 C26 117.77(13) . . ?
C22 C21 C1 119.79(12) . . ?
C26 C21 C1 122.36(13) . . ?
O2 C22 C21 122.82(13) . . ?
O2 C22 C23 115.36(13) . . ?
C21 C22 C23 121.81(14) . . ?
C24 C23 C22 119.16(15) . . ?
C24 C23 H23 120.4 . . ?
C22 C23 H23 120.4 . . ?
C23 C24 C25 120.34(15) . . ?
C23 C24 H24 119.8 . . ?
C25 C24 H24 119.8 . . ?
C26 C25 C24 119.70(15) . . ?
C26 C25 H25 120.2 . . ?
C24 C25 H25 120.2 . . ?
C25 C26 C21 121.22(15) . . ?
C25 C26 H26 119.4 . . ?
C21 C26 H26 119.4 . . ?
C36 C31 C32 118.97(13) . . ?
C36 C31 C1 121.33(12) . . ?
C32 C31 C1 119.56(12) . . ?
C33 C32 C31 120.69(14) . . ?
C33 C32 H32 119.7 . . ?
C31 C32 H32 119.7 . . ?
C34 C33 C32 119.05(14) . . ?
C34 C33 H33 120.5 . . ?
C32 C33 H33 120.5 . . ?
C35 C34 C33 121.60(13) . . ?
C35 C34 Cl1 119.41(12) . . ?
C33 C34 Cl1 118.98(12) . . ?
C34 C35 C36 118.96(14) . . ?
C34 C35 H35 120.5 . . ?
C36 C35 H35 120.5 . . ?
C31 C36 C35 120.70(14) . . ?
C31 C36 H36 119.7 . . ?
C35 C36 H36 119.7 . . ?
C46 C41 C42 116.8(2) . . ?
C46 C41 C47 120.9(3) . . ?
C42 C41 C47 122.4(3) . . ?
C43 C42 C41 121.70(19) . . ?
C43 C42 H42 119.1 . . ?
C41 C42 H42 119.1 . . ?
C42 C43 C44 121.4(2) . . ?
C42 C43 H43 119.3 . . ?
C44 C43 H43 119.3 . . ?
C43 C44 C45 117.1(2) . . ?
C43 C44 C48 122.0(2) . . ?
C45 C44 C48 120.9(2) . . ?
C46 C45 C44 122.19(17) . . ?
C46 C45 H45 118.9 . . ?
C44 C45 H45 118.9 . . ?
C45 C46 C41 120.83(19) . . ?
C45 C46 H46 119.6 . . ?
C41 C46 H46 119.6 . . ?
C41 C47 H47A 109.5 . . ?
C41 C47 H47B 109.5 . . ?
H47A C47 H47B 109.5 . . ?
C41 C47 H47C 109.5 . . ?
H47A C47 H47C 109.5 . . ?
H47B C47 H47C 109.5 . . ?
C44 C48 H48A 109.5 . . ?
C44 C48 H48B 109.5 . . ?
H48A C48 H48B 109.5 . . ?
C44 C48 H48C 109.5 . . ?
H48A C48 H48C 109.5 . . ?
H48B C48 H48C 109.5 . . ?

loop_
_geom_bond_atom_site_label_1
_geom_bond_atom_site_label_2
_geom_bond_distance
_geom_bond_site_symmetry_2
_geom_bond_publ_flag
Cl1 C34 1.7471(15) . ?
O1 C1 1.4532(15) . ?
O1 O1 1.4975(18) 2_666 ?
O2 C22 1.3731(18) . ?
O2 C12 1.3776(18) . ?
C1 C11 1.5173(19) . ?
C1 C21 1.5191(18) . ?
C1 C31 1.5282(18) . ?
C11 C12 1.3873(19) . ?
C11 C16 1.392(2) . ?
C12 C13 1.391(2) . ?
C13 C14 1.374(2) . ?
C13 H13 0.9500 . ?
C14 C15 1.387(2) . ?
C14 H14 0.9500 . ?
C15 C16 1.383(2) . ?
C15 H15 0.9500 . ?
C16 H16 0.9500 . ?
C21 C22 1.386(2) . ?
C21 C26 1.394(2) . ?
C22 C23 1.389(2) . ?
C23 C24 1.379(3) . ?
C23 H23 0.9500 . ?
C24 C25 1.387(3) . ?
C24 H24 0.9500 . ?
C25 C26 1.383(2) . ?
C25 H25 0.9500 . ?
C26 H26 0.9500 . ?
C31 C36 1.390(2) . ?
C31 C32 1.3915(19) . ?
C32 C33 1.389(2) . ?
C32 H32 0.9500 . ?
C33 C34 1.379(2) . ?
C33 H33 0.9500 . ?
C34 C35 1.376(2) . ?
C35 C36 1.393(2) . ?
C35 H35 0.9500 . ?
C36 H36 0.9500 . ?
C41 C46 1.383(3) . ?
C41 C42 1.395(4) . ?
C41 C47 1.507(4) . ?
C42 C43 1.370(4) . ?
C42 H42 0.9500 . ?
C43 C44 1.374(3) . ?
C43 H43 0.9500 . ?
C44 C45 1.380(3) . ?
C44 C48 1.507(3) . ?
C45 C46 1.375(3) . ?
C45 H45 0.9500 . ?
C46 H46 0.9500 . ?
C47 H47A 0.9800 . ?
C47 H47B 0.9800 . ?
C47 H47C 0.9800 . ?
C48 H48A 0.9800 . ?
C48 H48B 0.9800 . ?
C48 H48C 0.9800 . ?

loop_
_geom_hbond_atom_site_label_D
_geom_hbond_atom_site_label_H
_geom_hbond_atom_site_label_A
_geom_hbond_distance_DH
_geom_hbond_distance_HA
_geom_hbond_distance_DA
_geom_hbond_angle_DHA
_geom_hbond_site_symmetry_A
_geom_hbond_publ_flag
C36 H36 O1 0.95 2.42 2.7850(17) 102 . yes

loop_
_geom_torsion_atom_site_label_1
_geom_torsion_atom_site_label_2
_geom_torsion_atom_site_label_3
_geom_torsion_atom_site_label_4
_geom_torsion
_geom_torsion_site_symmetry_1
_geom_torsion_site_symmetry_2
_geom_torsion_site_symmetry_3
_geom_torsion_site_symmetry_4
_geom_torsion_publ_flag
O1 O1 C1 C11 59.52(13) 2_666 . . . ?
O1 O1 C1 C21 175.32(11) 2_666 . . . ?
O1 O1 C1 C31 -66.60(13) 2_666 . . . ?
O1 C1 C11 C12 84.22(14) . . . . ?
C21 C1 C11 C12 -25.45(17) . . . . ?
C31 C1 C11 C12 -151.77(12) . . . . ?
O1 C1 C11 C16 -88.45(15) . . . . ?
C21 C1 C11 C16 161.88(12) . . . . ?
C31 C1 C11 C16 35.56(18) . . . . ?
C22 O2 C12 C11 13.9(2) . . . . ?
C22 O2 C12 C13 -165.64(13) . . . . ?
C16 C11 C12 O2 -178.58(13) . . . . ?
C1 C11 C12 O2 8.4(2) . . . . ?
C16 C11 C12 C13 1.0(2) . . . . ?
C1 C11 C12 C13 -172.08(13) . . . . ?
O2 C12 C13 C14 179.23(14) . . . . ?
C11 C12 C13 C14 -0.3(2) . . . . ?
C12 C13 C14 C15 -0.7(2) . . . . ?
C13 C14 C15 C16 1.0(3) . . . . ?
C14 C15 C16 C11 -0.4(2) . . . . ?
C12 C11 C16 C15 -0.6(2) . . . . ?
C1 C11 C16 C15 172.25(14) . . . . ?
O1 C1 C21 C22 -91.79(14) . . . . ?
C11 C1 C21 C22 23.04(17) . . . . ?
C31 C1 C21 C22 150.83(13) . . . . ?
O1 C1 C21 C26 84.77(15) . . . . ?
C11 C1 C21 C26 -160.39(13) . . . . ?
C31 C1 C21 C26 -32.61(18) . . . . ?
C12 O2 C22 C21 -16.6(2) . . . . ?
C12 O2 C22 C23 163.13(14) . . . . ?
C26 C21 C22 O2 179.99(13) . . . . ?
C1 C21 C22 O2 -3.3(2) . . . . ?
C26 C21 C22 C23 0.3(2) . . . . ?
C1 C21 C22 C23 177.01(14) . . . . ?
O2 C22 C23 C24 -179.69(15) . . . . ?
C21 C22 C23 C24 0.0(2) . . . . ?
C22 C23 C24 C25 -0.1(3) . . . . ?
C23 C24 C25 C26 -0.2(3) . . . . ?
C24 C25 C26 C21 0.5(3) . . . . ?
C22 C21 C26 C25 -0.5(2) . . . . ?
C1 C21 C26 C25 -177.18(14) . . . . ?
O1 C1 C31 C36 -14.50(17) . . . . ?
C11 C1 C31 C36 -137.57(13) . . . . ?
C21 C1 C31 C36 96.84(15) . . . . ?
O1 C1 C31 C32 169.91(12) . . . . ?
C11 C1 C31 C32 46.84(17) . . . . ?
C21 C1 C31 C32 -78.75(15) . . . . ?
C36 C31 C32 C33 1.0(2) . . . . ?
C1 C31 C32 C33 176.71(13) . . . . ?
C31 C32 C33 C34 0.8(2) . . . . ?
C32 C33 C34 C35 -1.9(2) . . . . ?
C32 C33 C34 Cl1 178.83(11) . . . . ?
C33 C34 C35 C36 1.1(2) . . . . ?
Cl1 C34 C35 C36 -179.59(12) . . . . ?
C32 C31 C36 C35 -1.8(2) . . . . ?
C1 C31 C36 C35 -177.39(13) . . . . ?
C34 C35 C36 C31 0.7(2) . . . . ?
C46 C41 C42 C43 -0.4(3) . . . . ?
C47 C41 C42 C43 179.4(2) . . . . ?
C41 C42 C43 C44 0.7(3) . . . . ?
C42 C43 C44 C45 -0.7(3) . . . . ?
C42 C43 C44 C48 178.5(2) . . . . ?
C43 C44 C45 C46 0.4(3) . . . . ?
C48 C44 C45 C46 -178.71(18) . . . . ?
C44 C45 C46 C41 -0.2(3) . . . . ?
C42 C41 C46 C45 0.2(3) . . . . ?
C47 C41 C46 C45 -179.59(19) . . . . ?
